data_7152638
loop_
_publ_author_name
'Wu, Yi-Lin'
'Ferroni, Fiammetta'
'Pieraccini, Silvia'
'Schweizer, W. Bernd'
'Frank, Brian B.'
'Spada, Gian Piero'
'Diederich, Fran\,cois'

_publ_section_title
;
 1,2-Di(phenylethynyl)ethenes with axially chiral, 2,2'-bridged
 1,1'-binaphthyl substituents: potent cholesteric liquid-crystal inducers.
;
_journal_issue 39
_journal_name_full 'Organic &amp; biomolecular chemistry'
_journal_page_first 8016
_journal_page_last 8026
_journal_paper_doi 10.1039/c2ob25983d
_journal_volume 10
_journal_year 2012
_chemical_compound_source 'LOC ETH Zurich'
_chemical_formula_moiety 'C31 H25 N O4 S2 Si '
_chemical_formula_sum 'C31 H25 N O4 S2 Si'
_chemical_formula_weight 567.758
_chemical_name_systematic
;
?
;
_space_group_IT_number 4
_symmetry_cell_setting monoclinic
_symmetry_space_group_name_Hall 'P 2yb'
_symmetry_space_group_name_H-M 'P 1 21 1'
_atom_sites_solution_primary direct
_atom_sites_solution_secondary difmap
_cell_angle_alpha 90.00
_cell_angle_beta 102.503(2)
_cell_angle_gamma 90.00
_cell_formula_units_Z 2
_cell_length_a 9.5751(3)
_cell_length_b 14.6142(5)
_cell_length_c 10.3886(3)
_cell_measurement_reflns_used 38935
_cell_measurement_temperature 100
_cell_measurement_theta_max 27.485
_cell_measurement_theta_min 2.910
_cell_volume 1419.23(8)
_computing_cell_refinement 'HKL Scalepack (Otwinowski & Minor 1997)'
_computing_data_collection KappaCCD
_computing_data_reduction 'Denzo and Scalepak (Otwinowski & Minor, 1997)'
_computing_structure_refinement 'SHELXL-97 (Sheldrick, 2008)'
_computing_structure_solution 'SHELXS-97 (Sheldrick, 2008)'
_diffrn_ambient_temperature 100
_diffrn_measured_fraction_theta_full 0.994
_diffrn_measured_fraction_theta_max 0.994
_diffrn_measurement_device KappaCCD
_diffrn_measurement_method CCD
_diffrn_orient_matrix_type X=UH
_diffrn_orient_matrix_UB_11 0.04575
_diffrn_orient_matrix_UB_12 0.08162
_diffrn_orient_matrix_UB_13 -0.05185
_diffrn_orient_matrix_UB_21 -0.00804
_diffrn_orient_matrix_UB_22 -0.03317
_diffrn_orient_matrix_UB_23 -0.05931
_diffrn_orient_matrix_UB_31 -0.07715
_diffrn_orient_matrix_UB_32 0.05745
_diffrn_orient_matrix_UB_33 -0.02167
_diffrn_radiation_source 'fine-focus sealed tube'
_diffrn_radiation_type ' MoK\a'
_diffrn_radiation_wavelength_id all
_diffrn_reflns_av_R_equivalents 0.058
_diffrn_reflns_limit_h_max 11
_diffrn_reflns_limit_h_min -12
_diffrn_reflns_limit_k_max 18
_diffrn_reflns_limit_k_min -16
_diffrn_reflns_limit_l_max 13
_diffrn_reflns_limit_l_min -13
_diffrn_reflns_number 14801
_diffrn_reflns_theta_full 27.46
_diffrn_reflns_theta_max 27.46
_diffrn_reflns_theta_min 4.30
_exptl_absorpt_coefficient_mu 0.267
_exptl_absorpt_correction_type none
_exptl_crystal_colour Colourless
_exptl_crystal_density_diffrn 1.329
_exptl_crystal_density_method 'not measured'
_exptl_crystal_description Cube
_exptl_crystal_F_000 592
_exptl_crystal_size_max .39
_exptl_crystal_size_mid .27
_exptl_crystal_size_min .045
_refine_diff_density_max 0.256
_refine_diff_density_min -0.342
_refine_diff_density_rms 0.050
_refine_ls_abs_structure_details 'Flack H D (1983), Acta Cryst. A39, 876-881'
_refine_ls_abs_structure_Flack -0.07(5)
_refine_ls_extinction_method none
_refine_ls_goodness_of_fit_ref 1.130
_refine_ls_hydrogen_treatment refall
_refine_ls_matrix_type full
_refine_ls_number_parameters 452
_refine_ls_number_reflns 5814
_refine_ls_number_restraints 1
_refine_ls_restrained_S_all 1.130
_refine_ls_R_factor_all 0.0411
_refine_ls_R_factor_gt 0.0371
_refine_ls_shift/su_max 0.022
_refine_ls_shift/su_mean 0.003
_refine_ls_structure_factor_coef Fsqd
_refine_ls_weighting_details 'calc w=1/[\s^2^(Fo^2^)+ (0.1000P)^2^+0.0000P] where P=(Fo^2^+2Fc^2^)/3'
_refine_ls_weighting_scheme calc
_refine_ls_wR_factor_gt 0.0911
_refine_ls_wR_factor_ref 0.0943
_reflns_number_gt 5460
_reflns_number_total 5814
_reflns_threshold_expression >2sigma(I)
_cod_data_source_file c2ob25983d.txt
_cod_data_source_block 15
_cod_depositor_comments
;
The following automatic conversions were performed:

'_symmetry_cell_setting' value 'Monoclinic' changed to 'monoclinic'
according to /home/saulius/struct/CIF-dictionaries/cif_core.dic
dictionary named 'cif_core.dic' version 2.4.2 from 2011-04-26.

Automatic conversion script
Id: cif_fix_values 1891 2012-01-12 08:04:46Z andrius 
;
_cod_original_sg_symbol_H-M 'P 21 '
_cod_original_formula_sum 'C31 H25 N O4 S2 Si '
_cod_database_code 7152638

loop_
_symmetry_equiv_pos_as_xyz
+X,+Y,+Z
'-X,+Y+ 1/2,-Z'

loop_
_atom_site_label
_atom_site_type_symbol
_atom_site_fract_x
_atom_site_fract_y
_atom_site_fract_z
_atom_site_U_iso_or_equiv
_atom_site_adp_type
_atom_site_occupancy
_atom_site_symmetry_multiplicity
_atom_site_calc_flag
S1 S 0.17349(5) 0.44433(4) 0.86548(5) 0.01965(12) Uani 1 1 d
S2 S 0.20244(5) 0.62586(4) 0.75095(5) 0.02139(12) Uani 1 1 d
Si3 Si -0.70167(6) 0.31306(5) 0.35012(6) 0.02502(15) Uani 1 1 d
O24 O 0.15349(17) 0.35710(12) 0.80216(17) 0.0275(4) Uani 1 1 d
O25 O 0.09752(15) 0.46203(11) 0.96758(14) 0.0225(3) Uani 1 1 d
O26 O 0.34314(16) 0.61460(12) 0.72776(14) 0.0253(3) Uani 1 1 d
O27 O 0.10066(17) 0.68231(12) 0.66450(15) 0.0279(4) Uani 1 1 d
N28 N 0.12515(19) 0.52167(14) 0.74307(18) 0.0225(4) Uani 1 1 d
C4 C 0.4048(2) 0.54342(15) 0.9959(2) 0.0183(4) Uani 1 1 d
C5 C 0.3572(2) 0.46588(15) 0.9233(2) 0.0200(4) Uani 1 1 d
C6 C 0.4500(2) 0.39768(17) 0.8929(2) 0.0258(5) Uani 1 1 d
C7 C 0.5929(2) 0.40658(17) 0.9401(2) 0.0276(5) Uani 1 1 d
C8 C 0.7991(2) 0.49297(18) 1.0659(2) 0.0281(5) Uani 1 1 d
C9 C 0.8544(3) 0.56858(18) 1.1356(3) 0.0302(5) Uani 1 1 d
C10 C 0.7631(3) 0.63960(17) 1.1574(2) 0.0291(5) Uani 1 1 d
C11 C 0.6179(2) 0.63300(16) 1.1117(2) 0.0241(4) Uani 1 1 d
C12 C 0.5559(2) 0.55457(15) 1.0423(2) 0.0193(4) Uani 1 1 d
C13 C 0.6496(2) 0.48370(17) 1.0166(2) 0.0231(4) Uani 1 1 d
C14 C 0.3020(2) 0.61538(15) 1.01969(19) 0.0178(4) Uani 1 1 d
C15 C 0.2101(2) 0.65847(16) 0.9157(2) 0.0201(4) Uani 1 1 d
C16 C 0.1084(2) 0.72423(15) 0.9343(2) 0.0232(5) Uani 1 1 d
C17 C 0.1000(2) 0.74930(17) 1.0584(2) 0.0239(4) Uani 1 1 d
C18 C 0.1828(3) 0.73445(17) 1.2998(2) 0.0283(5) Uani 1 1 d
C19 C 0.2666(3) 0.69311(17) 1.4065(2) 0.0283(5) Uani 1 1 d
C20 C 0.3602(3) 0.62241(18) 1.3893(2) 0.0284(5) Uani 1 1 d
C21 C 0.3722(2) 0.59545(16) 1.2649(2) 0.0229(4) Uani 1 1 d
C22 C 0.2910(2) 0.63956(15) 1.1519(2) 0.0197(4) Uani 1 1 d
C23 C 0.1913(2) 0.70811(16) 1.1698(2) 0.0214(4) Uani 1 1 d
C29 C -0.0193(2) 0.50632(17) 0.6675(2) 0.0232(5) Uani 1 1 d
C30 C -0.1372(2) 0.52208(17) 0.7209(2) 0.0251(5) Uani 1 1 d
C31 C -0.2718(2) 0.49493(17) 0.6519(2) 0.0261(5) Uani 1 1 d
C32 C -0.2877(2) 0.45167(17) 0.5303(2) 0.0258(5) Uani 1 1 d
C33 C -0.1680(3) 0.4395(2) 0.4753(2) 0.0388(6) Uani 1 1 d
C34 C -0.0340(3) 0.4662(2) 0.5446(2) 0.0381(7) Uani 1 1 d
C35 C -0.4235(3) 0.41331(18) 0.4651(2) 0.0290(5) Uani 1 1 d
C36 C -0.5341(3) 0.37613(18) 0.4151(2) 0.0303(5) Uani 1 1 d
C37 C -0.7417(3) 0.2452(2) 0.4897(3) 0.0385(6) Uani 1 1 d
C38 C -0.8455(3) 0.39816(19) 0.2895(2) 0.0287(5) Uani 1 1 d
C39 C -0.6724(3) 0.2409(2) 0.2107(3) 0.0367(6) Uani 1 1 d
H6 H 0.409(3) 0.344(2) 0.845(3) 0.033(7) Uiso 1 1 d
H7 H 0.658(3) 0.358(2) 0.929(3) 0.030(7) Uiso 1 1 d
H8 H 0.854(3) 0.444(3) 1.051(3) 0.046(9) Uiso 1 1 d
H9 H 0.958(3) 0.570(2) 1.173(3) 0.030(7) Uiso 1 1 d
H11 H 0.565(3) 0.679(2) 1.129(2) 0.020(6) Uiso 1 1 d
H16 H 0.048(4) 0.760(3) 0.861(3) 0.050(9) Uiso 1 1 d
H17 H 0.031(3) 0.793(2) 1.063(2) 0.025(7) Uiso 1 1 d
H18 H 0.115(3) 0.785(2) 1.309(3) 0.034(7) Uiso 1 1 d
H19 H 0.257(3) 0.710(2) 1.491(3) 0.032(7) Uiso 1 1 d
H21 H 0.436(3) 0.5437(18) 1.254(2) 0.017(6) Uiso 1 1 d
H30 H -0.131(3) 0.549(2) 0.796(3) 0.038(8) Uiso 1 1 d
H31 H -0.353(3) 0.508(2) 0.688(3) 0.029(7) Uiso 1 1 d
H33 H -0.182(4) 0.411(3) 0.385(4) 0.064(11) Uiso 1 1 d
H34 H 0.060(3) 0.452(3) 0.518(3) 0.051(9) Uiso 1 1 d
H37A H -0.753(3) 0.284(2) 0.559(3) 0.036(8) Uiso 1 1 d
H37B H -0.831(4) 0.200(3) 0.463(3) 0.050(9) Uiso 1 1 d
H37C H -0.666(4) 0.200(3) 0.530(4) 0.068(11) Uiso 1 1 d
H38A H -0.834(3) 0.456(2) 0.344(3) 0.034(8) Uiso 1 1 d
H38B H -0.942(4) 0.375(3) 0.283(3) 0.051(9) Uiso 1 1 d
H38C H -0.849(4) 0.412(3) 0.197(4) 0.061(11) Uiso 1 1 d
H39A H -0.638(3) 0.293(3) 0.144(3) 0.049(9) Uiso 1 1 d
H39B H -0.762(4) 0.210(3) 0.174(3) 0.054(10) Uiso 1 1 d
H39C H -0.602(4) 0.194(3) 0.248(3) 0.054(10) Uiso 1 1 d
H10 H 0.798(4) 0.697(3) 1.200(3) 0.055(10) Uiso 1 1 d
H20 H 0.421(3) 0.597(2) 1.461(3) 0.044(9) Uiso 1 1 d

loop_
_atom_site_aniso_label
_atom_site_aniso_U_11
_atom_site_aniso_U_22
_atom_site_aniso_U_33
_atom_site_aniso_U_23
_atom_site_aniso_U_13
_atom_site_aniso_U_12
S1 0.0170(2) 0.0184(2) 0.0233(2) 0.0002(2) 0.00388(18) -0.0024(2)
S2 0.0199(2) 0.0228(3) 0.0209(2) 0.0033(2) 0.00324(18) -0.0029(2)
Si3 0.0201(3) 0.0255(3) 0.0270(3) -0.0010(2) -0.0002(2) -0.0016(2)
O24 0.0248(8) 0.0218(8) 0.0344(9) -0.0049(7) 0.0028(7) -0.0050(7)
O25 0.0179(7) 0.0267(9) 0.0241(7) 0.0039(6) 0.0072(6) -0.0007(6)
O26 0.0230(7) 0.0293(9) 0.0250(7) 0.0032(6) 0.0081(6) -0.0046(7)
O27 0.0271(8) 0.0309(10) 0.0231(7) 0.0087(7) 0.0000(6) -0.0017(7)
N28 0.0188(8) 0.0261(10) 0.0216(8) 0.0023(7) 0.0020(7) -0.0024(8)
C4 0.0184(9) 0.0171(10) 0.0201(9) 0.0035(8) 0.0056(7) 0.0003(8)
C5 0.0175(9) 0.0193(11) 0.0232(10) 0.0007(8) 0.0040(8) 0.0000(8)
C6 0.0242(11) 0.0220(12) 0.0322(12) -0.0065(9) 0.0081(9) -0.0005(9)
C7 0.0225(11) 0.0218(11) 0.0401(13) -0.0036(10) 0.0105(10) 0.0056(9)
C8 0.0200(11) 0.0249(13) 0.0403(13) 0.0007(10) 0.0089(9) 0.0046(9)
C9 0.0186(11) 0.0288(13) 0.0422(14) 0.0055(10) 0.0048(10) -0.0022(10)
C10 0.0239(11) 0.0227(12) 0.0395(12) 0.0000(10) 0.0039(9) -0.0044(10)
C11 0.0220(10) 0.0165(11) 0.0336(11) 0.0003(9) 0.0054(8) 0.0001(9)
C12 0.0164(9) 0.0189(10) 0.0230(10) 0.0018(8) 0.0052(8) 0.0010(8)
C13 0.0178(10) 0.0231(11) 0.0292(11) 0.0008(9) 0.0066(8) 0.0016(9)
C14 0.0166(9) 0.0148(10) 0.0221(9) 0.0000(8) 0.0044(7) -0.0008(8)
C15 0.0199(10) 0.0170(10) 0.0224(10) -0.0006(8) 0.0023(8) -0.0040(8)
C16 0.0179(10) 0.0186(11) 0.0316(12) 0.0034(8) 0.0018(9) 0.0005(8)
C17 0.0193(10) 0.0188(10) 0.0349(11) 0.0009(9) 0.0089(9) 0.0028(9)
C18 0.0305(12) 0.0242(12) 0.0340(12) -0.0036(9) 0.0152(10) -0.0019(10)
C19 0.0366(13) 0.0258(12) 0.0256(11) -0.0043(9) 0.0134(10) -0.0034(11)
C20 0.0344(12) 0.0259(12) 0.0241(10) -0.0002(10) 0.0048(9) -0.0019(11)
C21 0.0247(11) 0.0209(11) 0.0224(10) 0.0012(8) 0.0034(8) 0.0005(9)
C22 0.0177(9) 0.0189(11) 0.0232(10) 0.0009(8) 0.0060(8) -0.0016(8)
C23 0.0191(10) 0.0173(10) 0.0293(11) -0.0011(9) 0.0082(8) -0.0022(8)
C29 0.0198(10) 0.0280(12) 0.0201(10) 0.0027(8) 0.0005(8) -0.0058(9)
C30 0.0244(11) 0.0256(12) 0.0237(11) -0.0034(9) 0.0021(9) 0.0010(9)
C31 0.0197(10) 0.0264(12) 0.0312(12) 0.0009(9) 0.0035(9) 0.0024(9)
C32 0.0228(10) 0.0253(12) 0.0259(10) 0.0028(9) -0.0019(8) -0.0048(10)
C33 0.0298(12) 0.0622(18) 0.0232(11) -0.0096(13) 0.0035(9) -0.0095(13)
C34 0.0282(12) 0.064(2) 0.0233(11) -0.0088(12) 0.0076(10) -0.0087(12)
C35 0.0267(12) 0.0258(12) 0.0314(12) 0.0039(9) -0.0007(9) 0.0004(9)
C36 0.0253(11) 0.0290(13) 0.0325(12) 0.0037(10) -0.0030(9) -0.0001(10)
C37 0.0390(15) 0.0375(15) 0.0362(14) 0.0076(12) 0.0021(12) -0.0058(13)
C38 0.0235(11) 0.0358(14) 0.0255(12) -0.0002(10) 0.0024(9) 0.0017(10)
C39 0.0306(13) 0.0331(15) 0.0465(16) -0.0103(12) 0.0083(12) 0.0011(12)

loop_
_atom_type_symbol
_atom_type_description
_atom_type_scat_dispersion_real
_atom_type_scat_dispersion_imag
_atom_type_scat_source
C C 0.0033 0.0016 'International Tables Vol C Tables 4.2.6.8 and 6.1.1.4'
H H 0.0000 0.0000 'International Tables Vol C Tables 4.2.6.8 and 6.1.1.4'
N N 0.0061 0.0033 'International Tables Vol C Tables 4.2.6.8 and 6.1.1.4'
O O 0.0106 0.0060 'International Tables Vol C Tables 4.2.6.8 and 6.1.1.4'
S S 0.1246 0.1234 'International Tables Vol C Tables 4.2.6.8 and 6.1.1.4'
Si Si 0.0817 0.0704 'International Tables Vol C Tables 4.2.6.8 and 6.1.1.4'

loop_
_diffrn_radiation_wavelength
0.71073

loop_
_geom_angle_atom_site_label_1
_geom_angle_atom_site_label_2
_geom_angle_atom_site_label_3
_geom_angle
O24 S1 O25 117.58(10)
O24 S1 N28 105.24(10)
O24 S1 C5 109.96(10)
O25 S1 N28 109.64(10)
O25 S1 C5 110.18(10)
N28 S1 C5 103.18(10)
O26 S2 O27 119.89(10)
O26 S2 N28 107.92(10)
O26 S2 C15 110.62(10)
O27 S2 N28 104.90(10)
O27 S2 C15 109.41(10)
N28 S2 C15 102.52(10)
C36 Si3 C37 106.85(12)
C36 Si3 C38 108.11(12)
C36 Si3 C39 107.58(12)
C38 Si3 C37 110.91(14)
C39 Si3 C37 113.26(15)
C39 Si3 C38 109.90(12)
S2 N28 S1 121.43(11)
C29 N28 S1 112.16(15)
C29 N28 S2 121.46(16)
C5 C4 C12 117.81(19)
C5 C4 C14 121.00(18)
C12 C4 C14 121.14(19)
C4 C5 S1 121.31(16)
C4 C5 C6 123.4(2)
C6 C5 S1 115.27(16)
C5 C6 H6 119.0(17)
C7 C6 C5 119.0(2)
C7 C6 H6 121.9(17)
C6 C7 C13 120.8(2)
C6 C7 H7 120.5(17)
C13 C7 H7 118.4(17)
C9 C8 C13 120.9(2)
C9 C8 H8 124(2)
C13 C8 H8 115(2)
C8 C9 C10 120.0(2)
C8 C9 H9 118.2(18)
C10 C9 H9 121.7(18)
C9 C10 H10 123(2)
C11 C10 C9 120.7(2)
C11 C10 H10 116(2)
C10 C11 C12 121.1(2)
C10 C11 H11 117.5(17)
C12 C11 H11 121.4(17)
C4 C12 C13 118.9(2)
C11 C12 C4 123.1(2)
C11 C12 C13 118.02(19)
C7 C13 C8 120.8(2)
C7 C13 C12 120.00(19)
C8 C13 C12 119.2(2)
C15 C14 C4 121.24(18)
C15 C14 C22 117.72(19)
C22 C14 C4 120.99(18)
C14 C15 S2 121.30(17)
C14 C15 C16 122.82(19)
C16 C15 S2 115.62(16)
C15 C16 H16 124(2)
C17 C16 C15 119.9(2)
C17 C16 H16 116(2)
C16 C17 C23 120.3(2)
C16 C17 H17 115.2(16)
C23 C17 H17 124.4(16)
C19 C18 C23 120.6(2)
C19 C18 H18 122.0(16)
C23 C18 H18 117.4(16)
C18 C19 C20 120.2(2)
C18 C19 H19 119.1(18)
C20 C19 H19 120.6(18)
C19 C20 H20 120(2)
C21 C20 C19 120.9(2)
C21 C20 H20 119(2)
C20 C21 C22 120.3(2)
C20 C21 H21 120.1(13)
C22 C21 H21 119.6(13)
C21 C22 C14 122.5(2)
C21 C22 C23 118.42(19)
C23 C22 C14 119.05(19)
C18 C23 C17 120.4(2)
C18 C23 C22 119.4(2)
C22 C23 C17 120.1(2)
C30 C29 N28 121.5(2)
C30 C29 C34 120.8(2)
C34 C29 N28 117.3(2)
C29 C30 C31 119.6(2)
C29 C30 H30 123(2)
C31 C30 H30 118(2)
C30 C31 C32 120.3(2)
C30 C31 H31 119.3(17)
C32 C31 H31 120.4(17)
C31 C32 C33 119.4(2)
C31 C32 C35 120.9(2)
C33 C32 C35 119.6(2)
C32 C33 H33 119(2)
C34 C33 C32 120.1(2)
C34 C33 H33 121(2)
C29 C34 C33 119.8(2)
C29 C34 H34 114.6(18)
C33 C34 H34 125.2(19)
C36 C35 C32 175.7(3)
C35 C36 Si3 175.4(2)
Si3 C37 H37A 110.8(19)
Si3 C37 H37B 114.4(18)
Si3 C37 H37C 115(2)
H37A C37 H37B 111(3)
H37A C37 H37C 106(3)
H37B C37 H37C 99(3)
Si3 C38 H38A 112.6(16)
Si3 C38 H38B 115(2)
Si3 C38 H38C 110(2)
H38A C38 H38B 109(3)
H38A C38 H38C 111(3)
H38B C38 H38C 100(3)
Si3 C39 H39A 102.2(18)
Si3 C39 H39B 107(2)
Si3 C39 H39C 107(2)
H39A C39 H39B 115(3)
H39A C39 H39C 117(3)
H39B C39 H39C 108(3)

loop_
_geom_bond_atom_site_label_1
_geom_bond_atom_site_label_2
_geom_bond_distance
S1 O24 1.4282(18)
S1 O25 1.4336(15)
S1 N28 1.6894(19)
S1 C5 1.760(2)
S2 O26 1.4285(15)
S2 O27 1.4345(16)
S2 N28 1.687(2)
S2 C15 1.763(2)
Si3 C36 1.847(2)
Si3 C37 1.864(3)
Si3 C38 1.861(3)
Si3 C39 1.861(3)
N28 C29 1.452(3)
C4 C5 1.382(3)
C4 C12 1.431(3)
C4 C14 1.497(3)
C5 C6 1.415(3)
C6 C7 1.356(3)
C6 H6 0.96(3)
C7 C13 1.417(3)
C7 H7 0.97(3)
C8 C9 1.364(4)
C8 C13 1.419(3)
C8 H8 0.92(4)
C9 C10 1.406(4)
C9 H9 0.99(3)
C10 C11 1.372(3)
C10 H10 0.97(4)
C11 C12 1.415(3)
C11 H11 0.88(3)
C12 C13 1.433(3)
C14 C15 1.388(3)
C14 C22 1.444(3)
C15 C16 1.411(3)
C16 C17 1.359(3)
C16 H16 1.00(3)
C17 C23 1.424(3)
C17 H17 0.93(3)
C18 C19 1.361(4)
C18 C23 1.423(3)
C18 H18 1.00(3)
C19 C20 1.405(4)
C19 H19 0.93(3)
C20 C21 1.379(3)
C20 H20 0.92(3)
C21 C22 1.415(3)
C21 H21 1.00(3)
C22 C23 1.424(3)
C29 C30 1.381(3)
C29 C34 1.384(3)
C30 C31 1.390(3)
C30 H30 0.87(3)
C31 C32 1.392(3)
C31 H31 0.95(3)
C32 C33 1.398(3)
C32 C35 1.443(3)
C33 C34 1.384(3)
C33 H33 1.01(4)
C34 H34 1.01(3)
C35 C36 1.203(3)
C37 H37A 0.94(3)
C37 H37B 1.07(4)
C37 H37C 1.00(4)
C38 H38A 1.01(3)
C38 H38B 0.97(4)
C38 H38C 0.98(4)
C39 H39A 1.12(4)
C39 H39B 0.97(4)
C39 H39C 0.98(4)

loop_
_geom_torsion_atom_site_label_1
_geom_torsion_atom_site_label_2
_geom_torsion_atom_site_label_3
_geom_torsion_atom_site_label_4
_geom_torsion
S1 N28 C29 C30 69.7(3)
S1 N28 C29 C34 -103.7(2)
S1 C5 C6 C7 -176.42(19)
S2 N28 C29 C30 -85.7(2)
S2 N28 C29 C34 100.9(3)
S2 C15 C16 C17 175.80(18)
O24 S1 N28 S2 -148.83(13)
O24 S1 N28 C29 55.73(17)
O24 S1 C5 C4 -175.80(17)
O24 S1 C5 C6 2.7(2)
O25 S1 N28 S2 83.82(14)
O25 S1 N28 C29 -71.61(18)
O25 S1 C5 C4 -44.6(2)
O25 S1 C5 C6 133.87(17)
O26 S2 N28 S1 73.89(14)
O26 S2 N28 C29 -132.94(17)
O26 S2 C15 C14 -45.0(2)
O26 S2 C15 C16 140.75(17)
O27 S2 N28 S1 -157.20(12)
O27 S2 N28 C29 -4.0(2)
O27 S2 C15 C14 -179.18(17)
O27 S2 C15 C16 6.5(2)
N28 S1 C5 C4 72.35(19)
N28 S1 C5 C6 -109.14(18)
N28 S2 C15 C14 69.87(19)
N28 S2 C15 C16 -104.40(17)
N28 C29 C30 C31 -171.3(2)
N28 C29 C34 C33 171.9(3)
C4 C5 C6 C7 2.1(3)
C4 C12 C13 C7 3.4(3)
C4 C12 C13 C8 -178.0(2)
C4 C14 C15 S2 3.9(3)
C4 C14 C15 C16 177.7(2)
C4 C14 C22 C21 -2.0(3)
C4 C14 C22 C23 -179.73(18)
C5 S1 N28 S2 -33.54(15)
C5 S1 N28 C29 171.02(16)
C5 C4 C12 C11 176.7(2)
C5 C4 C12 C13 -2.6(3)
C5 C4 C14 C15 -57.1(3)
C5 C4 C14 C22 120.3(2)
C5 C6 C7 C13 -1.2(4)
C6 C7 C13 C8 -180.0(2)
C6 C7 C13 C12 -1.5(3)
C8 C9 C10 C11 1.5(4)
C9 C8 C13 C7 177.7(2)
C9 C8 C13 C12 -0.8(4)
C9 C10 C11 C12 0.4(4)
C10 C11 C12 C4 178.2(2)
C10 C11 C12 C13 -2.4(3)
C11 C12 C13 C7 -175.9(2)
C11 C12 C13 C8 2.6(3)
C12 C4 C5 S1 178.32(15)
C12 C4 C5 C6 -0.1(3)
C12 C4 C14 C15 120.0(2)
C12 C4 C14 C22 -62.6(3)
C13 C8 C9 C10 -1.3(4)
C14 C4 C5 S1 -4.5(3)
C14 C4 C5 C6 177.2(2)
C14 C4 C12 C11 -0.5(3)
C14 C4 C12 C13 -179.85(19)
C14 C15 C16 C17 1.6(3)
C14 C22 C23 C17 2.5(3)
C14 C22 C23 C18 -178.0(2)
C15 S2 N28 S1 -42.91(15)
C15 S2 N28 C29 110.26(18)
C15 C14 C22 C21 175.5(2)
C15 C14 C22 C23 -2.2(3)
C15 C16 C17 C23 -1.4(3)
C16 C17 C23 C18 179.8(2)
C16 C17 C23 C22 -0.7(3)
C18 C19 C20 C21 1.9(4)
C19 C18 C23 C17 177.8(2)
C19 C18 C23 C22 -1.6(3)
C19 C20 C21 C22 0.7(4)
C20 C21 C22 C14 178.6(2)
C20 C21 C22 C23 -3.7(3)
C21 C22 C23 C17 -175.4(2)
C21 C22 C23 C18 4.1(3)
C22 C14 C15 S2 -173.64(16)
C22 C14 C15 C16 0.2(3)
C23 C18 C19 C20 -1.4(4)
C29 C30 C31 C32 0.4(4)
C30 C29 C34 C33 -1.5(4)
C30 C31 C32 C33 -2.9(4)
C30 C31 C32 C35 172.5(2)
C31 C32 C33 C34 3.2(4)
C31 C32 C35 C36 -88(4)
C32 C33 C34 C29 -1.0(5)
C32 C35 C36 Si3 25(6)
C33 C32 C35 C36 87(4)
C34 C29 C30 C31 1.9(4)
C35 C32 C33 C34 -172.2(3)
C37 Si3 C36 C35 14(3)
C38 Si3 C36 C35 133(3)
C39 Si3 C36 C35 -108(3)
